data_4516597
loop_
_publ_author_name
'Yoo, Dongho'
'Luo, Xuyi'
'Hasegawa, Tsukasa'
'Ashizawa, Minoru'
'Kawamoto, Tadashi'
'Masunaga, Hiroyasu'
'Ohta, Noboru'
'Matsumoto, Hidetoshi'
'Mei, Jianguo'
'Mori, Takehiko'

_publ_section_title
;
 n-Type Organic Field-Effect Transistors Based on Bisthienoisatin
 Derivatives
;
_journal_issue 5
_journal_name_full 'ACS Applied Electronic Materials'
_journal_page_first 764
_journal_paper_doi 10.1021/acsaelm.9b00105
_journal_volume 1
_journal_year 2019
_chemical_formula_moiety 'C30 H28 N6 O2 S2'
_chemical_formula_sum 'C30 H28 N6 O2 S2'
_chemical_formula_weight 568.71
_space_group_crystal_system monoclinic
_space_group_IT_number 14
_space_group_name_Hall '-P 2ybc'
_space_group_name_H-M_alt 'P 1 21/c 1'
_atom_sites_solution_hydrogens geom
_atom_sites_solution_primary direct
_atom_sites_solution_secondary difmap
_cell_angle_alpha 90.0000
_cell_angle_beta 99.1713(18)
_cell_angle_gamma 90.0000
_cell_formula_units_Z 2
_cell_length_a 9.2227(3)
_cell_length_b 5.1146(2)
_cell_length_c 29.4199(12)
_cell_measurement_reflns_used 3832
_cell_measurement_temperature 171
_cell_measurement_theta_max 67.36
_cell_measurement_theta_min 3.04
_cell_volume 1370.01(9)
_computing_cell_refinement 'RAPID AUTO'
_computing_data_collection 'RAPID AUTO (Rigaku, ????)'
_computing_data_reduction 'RAPID AUTO'
_computing_molecular_graphics 'CrystalStructure 4.2.2'
_computing_publication_material 'CrystalStructure 4.2.2 (Rigaku, 2016)'
_computing_structure_refinement 'SHELXL Version 2016/6 (Sheldrick, 2008)'
_computing_structure_solution 'SHELXT Version 2014/5 (Sheldrick, 2014)'
_diffrn_ambient_temperature 171
_diffrn_detector_area_resol_mean 10.000
_diffrn_measured_fraction_theta_full 1.000
_diffrn_measured_fraction_theta_max 1.000
_diffrn_measurement_device_type 'Rigaku R-AXIS RAPID'
_diffrn_measurement_method \w
_diffrn_radiation_type 'Cu K\a'
_diffrn_radiation_wavelength 1.54187
_diffrn_reflns_av_R_equivalents 0.2727
_diffrn_reflns_Laue_measured_fraction_full 1.000
_diffrn_reflns_Laue_measured_fraction_max 1.000
_diffrn_reflns_limit_h_max 10
_diffrn_reflns_limit_h_min -10
_diffrn_reflns_limit_k_max 5
_diffrn_reflns_limit_k_min -5
_diffrn_reflns_limit_l_max 32
_diffrn_reflns_limit_l_min -32
_diffrn_reflns_number 13619
_diffrn_reflns_point_group_measured_fraction_full 1.000
_diffrn_reflns_point_group_measured_fraction_max 1.000
_diffrn_reflns_theta_full 60.481
_diffrn_reflns_theta_max 60.481
_diffrn_reflns_theta_min 3.043
_diffrn_standards_number 0
_exptl_absorpt_coefficient_mu 2.087
_exptl_absorpt_correction_T_max 0.979
_exptl_absorpt_correction_T_min 0.497
_exptl_absorpt_correction_type multi-scan
_exptl_absorpt_process_details 'ABSCOR (Rigaku, 1995)'
_exptl_crystal_colour black
_exptl_crystal_density_diffrn 1.379
_exptl_crystal_density_method 'not measured'
_exptl_crystal_description needle
_exptl_crystal_F_000 596.00
_exptl_crystal_size_max 0.110
_exptl_crystal_size_mid 0.050
_exptl_crystal_size_min 0.010
_refine_diff_density_max 0.28
_refine_diff_density_min -0.23
_refine_ls_extinction_method none
_refine_ls_goodness_of_fit_ref 0.892
_refine_ls_hydrogen_treatment constr
_refine_ls_number_parameters 182
_refine_ls_number_reflns 2069
_refine_ls_number_restraints 0
_refine_ls_R_factor_all 0.2606
_refine_ls_R_factor_gt 0.0947
_refine_ls_shift/su_max 0.000
_refine_ls_structure_factor_coef Fsqd
_refine_ls_weighting_details 'w = 1/[\s^2^(Fo^2^)+(0.0139P)^2^] where P=(Fo^2^+2Fc^2^)/3'
_refine_ls_weighting_scheme calc
_refine_ls_wR_factor_gt 0.1501
_refine_ls_wR_factor_ref 0.2128
_reflns_Friedel_coverage 0.000
_reflns_number_gt 617
_reflns_number_total 2069
_reflns_threshold_expression F^2^>2.0\s(F^2^)
_cod_data_source_file el9b00105_si_002.cif
_cod_data_source_block BTICN-Hex
_cod_original_cell_volume 1369.99(9)
_cod_database_code 4516597

loop_
_space_group_symop_id
_space_group_symop_operation_xyz
1 +X,+Y,+Z
2 -X,1/2+Y,1/2-Z
3 -X,-Y,-Z
4 +X,-1/2-Y,-1/2+Z

loop_
_atom_site_label
_atom_site_type_symbol
_atom_site_fract_x
_atom_site_fract_y
_atom_site_fract_z
_atom_site_U_iso_or_equiv
_atom_site_adp_type
_atom_site_occupancy
_atom_site_site_symmetry_order
_atom_site_calc_flag
_atom_site_refinement_flags_posn
_atom_site_refinement_flags_adp
S1 S 0.2947(2) 0.1571(4) 0.51739(8) 0.0917(10) Uani 1 1 d . .
O1 O 0.3923(6) 0.9223(11) 0.6360(2) 0.098(2) Uani 1 1 d . .
N1 N 0.5297(9) 0.6333(15) 0.5988(3) 0.079(2) Uani 1 1 d . .
N2 N 0.0323(9) 0.9848(17) 0.6350(3) 0.105(3) Uani 1 1 d . .
N3 N -0.0678(9) 0.3347(16) 0.5398(3) 0.104(3) Uani 1 1 d . .
C1 C 0.3984(12) 0.7412(18) 0.6100(3) 0.078(3) Uani 1 1 d . .
C2 C 0.2754(12) 0.5841(19) 0.5836(3) 0.080(3) Uani 1 1 d . .
C3 C 0.3391(10) 0.4043(17) 0.5565(3) 0.073(3) Uani 1 1 d . .
C4 C 0.4927(12) 0.4341(19) 0.5674(3) 0.076(3) Uani 1 1 d . .
C5 C 0.5722(10) 0.2640(17) 0.5439(3) 0.078(3) Uani 1 1 d . .
H5 H 0.676289 0.260894 0.547068 0.093 Uiso 1 1 calc R U
C6 C 0.4810(9) 0.1028(14) 0.5157(3) 0.077(3) Uani 1 1 d . .
C7 C 0.1310(12) 0.633(2) 0.5856(3) 0.082(3) Uani 1 1 d . .
C8 C 0.0797(12) 0.830(2) 0.6122(4) 0.097(4) Uani 1 1 d . .
C9 C 0.0179(12) 0.469(2) 0.5605(3) 0.088(3) Uani 1 1 d . .
C10 C 0.6777(10) 0.7167(16) 0.6189(3) 0.088(3) Uani 1 1 d . .
H10A H 0.671287 0.879289 0.636750 0.106 Uiso 1 1 calc R U
H10B H 0.734522 0.756054 0.593881 0.106 Uiso 1 1 calc R U
C11 C 0.7576(8) 0.5107(16) 0.6501(3) 0.089(3) Uani 1 1 d . .
H11A H 0.853644 0.582862 0.664467 0.107 Uiso 1 1 calc R U
H11B H 0.777438 0.359576 0.630965 0.107 Uiso 1 1 calc R U
C12 C 0.6764(9) 0.4117(17) 0.6885(3) 0.096(3) Uani 1 1 d . .
H12A H 0.646904 0.563829 0.705703 0.115 Uiso 1 1 calc R U
H12B H 0.585791 0.320345 0.674296 0.115 Uiso 1 1 calc R U
C13 C 0.7683(9) 0.2254(16) 0.7225(3) 0.096(3) Uani 1 1 d . .
H13A H 0.803804 0.079224 0.705101 0.115 Uiso 1 1 calc R U
H13B H 0.855305 0.320304 0.738445 0.115 Uiso 1 1 calc R U
C14 C 0.6829(10) 0.1153(17) 0.7580(4) 0.114(4) Uani 1 1 d . .
H14A H 0.592507 0.030745 0.741903 0.137 Uiso 1 1 calc R U
H14B H 0.653046 0.260778 0.776632 0.137 Uiso 1 1 calc R U
C15 C 0.7700(8) -0.0833(16) 0.7899(3) 0.107(3) Uani 1 1 d . .
H15A H 0.706062 -0.161990 0.809775 0.128 Uiso 1 1 calc R U
H15B H 0.852596 0.004444 0.809017 0.128 Uiso 1 1 calc R U
H15C H 0.807445 -0.220231 0.771574 0.128 Uiso 1 1 calc R U

loop_
_atom_site_aniso_label
_atom_site_aniso_U_11
_atom_site_aniso_U_22
_atom_site_aniso_U_33
_atom_site_aniso_U_23
_atom_site_aniso_U_13
_atom_site_aniso_U_12
S1 0.0701(18) 0.0899(19) 0.114(2) -0.0023(16) 0.0117(14) 0.0007(15)
O1 0.079(5) 0.092(5) 0.119(6) -0.022(4) 0.002(4) -0.006(4)
N1 0.066(6) 0.071(6) 0.096(6) -0.008(5) 0.002(5) -0.008(5)
N2 0.089(7) 0.111(8) 0.115(8) -0.021(6) 0.018(5) -0.013(5)
N3 0.086(7) 0.106(7) 0.117(7) -0.008(5) 0.008(5) -0.002(5)
C1 0.076(8) 0.061(7) 0.098(9) 0.002(6) 0.015(7) -0.017(7)
C2 0.071(8) 0.079(8) 0.091(8) -0.008(6) 0.016(7) 0.008(7)
C3 0.051(7) 0.076(7) 0.091(8) 0.010(6) 0.007(6) -0.001(6)
C4 0.081(9) 0.067(8) 0.079(8) 0.003(6) 0.009(7) -0.001(6)
C5 0.085(8) 0.077(7) 0.068(7) -0.009(6) 0.002(6) -0.004(6)
C6 0.066(7) 0.074(8) 0.086(9) 0.005(6) -0.005(6) 0.000(6)
C7 0.074(9) 0.090(9) 0.083(8) -0.005(7) 0.013(7) -0.003(7)
C8 0.111(10) 0.108(11) 0.073(9) -0.020(7) 0.018(7) -0.010(8)
C9 0.085(9) 0.087(9) 0.096(10) -0.003(7) 0.027(7) 0.005(6)
C10 0.080(7) 0.096(8) 0.082(7) -0.010(6) -0.005(5) -0.007(6)
C11 0.067(7) 0.103(8) 0.100(8) -0.019(7) 0.022(6) 0.000(6)
C12 0.078(7) 0.115(8) 0.095(8) 0.000(7) 0.017(6) 0.015(6)
C13 0.102(8) 0.085(7) 0.099(8) -0.009(6) 0.011(7) -0.001(6)
C14 0.110(9) 0.109(9) 0.127(9) 0.040(7) 0.026(7) 0.002(7)
C15 0.093(7) 0.095(7) 0.125(9) -0.004(6) -0.005(6) -0.005(6)

loop_
_atom_type_symbol
_atom_type_description
_atom_type_scat_dispersion_real
_atom_type_scat_dispersion_imag
_atom_type_scat_source
C C 0.0181 0.0091
;
International Tables for Crystallography
(Vol. C, Tables 4.2.6.8 and 6.1.1.4)
;
H H 0.0000 0.0000
;
International Tables for Crystallography
(Vol. C, Table 6.1.1.4)
;
O O 0.0492 0.0322
;
International Tables for Crystallography
(Vol. C, Tables 4.2.6.8 and 6.1.1.4)
;
N N 0.0311 0.0180
;
International Tables for Crystallography
(Vol. C, Tables 4.2.6.8 and 6.1.1.4)
;
S S 0.3331 0.5567
;
International Tables for Crystallography
(Vol. C, Tables 4.2.6.8 and 6.1.1.4)
;

loop_
_geom_angle_atom_site_label_1
_geom_angle_atom_site_label_2
_geom_angle_atom_site_label_3
_geom_angle
_geom_angle_site_symmetry_1
_geom_angle_site_symmetry_3
C3 S1 C6 90.3(4) . .
C4 N1 C1 108.3(8) . .
C4 N1 C10 127.0(9) . .
C1 N1 C10 124.7(9) . .
O1 C1 N1 125.1(10) . .
O1 C1 C2 129.1(11) . .
N1 C1 C2 105.9(9) . .
C7 C2 C3 130.1(11) . .
C7 C2 C1 122.7(10) . .
C3 C2 C1 107.1(9) . .
C2 C3 C4 107.3(10) . .
C2 C3 S1 141.8(9) . .
C4 C3 S1 110.9(8) . .
N1 C4 C5 134.4(11) . .
N1 C4 C3 111.4(9) . .
C5 C4 C3 114.2(10) . .
C6 C5 C4 111.0(10) . .
C6 C5 H5 124.5 . .
C4 C5 H5 124.5 . .
C5 C6 C6 128.8(11) . 3_656
C5 C6 S1 113.6(7) . .
C6 C6 S1 117.6(9) 3_656 .
C2 C7 C8 125.0(10) . .
C2 C7 C9 120.1(10) . .
C8 C7 C9 114.9(9) . .
N2 C8 C7 176.5(13) . .
N3 C9 C7 177.3(12) . .
N1 C10 C11 112.1(7) . .
N1 C10 H10A 109.2 . .
C11 C10 H10A 109.2 . .
N1 C10 H10B 109.2 . .
C11 C10 H10B 109.2 . .
H10A C10 H10B 107.9 . .
C10 C11 C12 115.4(7) . .
C10 C11 H11A 108.4 . .
C12 C11 H11A 108.4 . .
C10 C11 H11B 108.4 . .
C12 C11 H11B 108.4 . .
H11A C11 H11B 107.5 . .
C13 C12 C11 113.6(7) . .
C13 C12 H12A 108.8 . .
C11 C12 H12A 108.8 . .
C13 C12 H12B 108.8 . .
C11 C12 H12B 108.8 . .
H12A C12 H12B 107.7 . .
C14 C13 C12 112.7(8) . .
C14 C13 H13A 109.0 . .
C12 C13 H13A 109.0 . .
C14 C13 H13B 109.0 . .
C12 C13 H13B 109.0 . .
H13A C13 H13B 107.8 . .
C13 C14 C15 113.2(8) . .
C13 C14 H14A 108.9 . .
C15 C14 H14A 108.9 . .
C13 C14 H14B 108.9 . .
C15 C14 H14B 108.9 . .
H14A C14 H14B 107.8 . .
C14 C15 H15A 109.5 . .
C14 C15 H15B 109.5 . .
H15A C15 H15B 109.5 . .
C14 C15 H15C 109.5 . .
H15A C15 H15C 109.5 . .
H15B C15 H15C 109.5 . .

loop_
_geom_bond_atom_site_label_1
_geom_bond_atom_site_label_2
_geom_bond_distance
_geom_bond_site_symmetry_2
S1 C3 1.715(10) .
S1 C6 1.749(8) .
O1 C1 1.208(9) .
N1 C4 1.380(9) .
N1 C1 1.417(10) .
N1 C10 1.462(9) .
N2 C8 1.164(10) .
N3 C9 1.148(10) .
C1 C2 1.503(11) .
C2 C7 1.365(11) .
C2 C3 1.405(10) .
C3 C4 1.409(9) .
C4 C5 1.391(10) .
C5 C6 1.361(9) .
C5 H5 0.9500 .
C6 C6 1.478(14) 3_656
C7 C8 1.405(11) .
C7 C9 1.445(12) .
C10 C11 1.510(9) .
C10 H10A 0.9900 .
C10 H10B 0.9900 .
C11 C12 1.537(9) .
C11 H11A 0.9900 .
C11 H11B 0.9900 .
C12 C13 1.535(9) .
C12 H12A 0.9900 .
C12 H12B 0.9900 .
C13 C14 1.513(10) .
C13 H13A 0.9900 .
C13 H13B 0.9900 .
C14 C15 1.523(9) .
C14 H14A 0.9900 .
C14 H14B 0.9900 .
C15 H15A 0.9800 .
C15 H15B 0.9800 .
C15 H15C 0.9800 .

loop_
_geom_torsion_atom_site_label_1
_geom_torsion_atom_site_label_2
_geom_torsion_atom_site_label_3
_geom_torsion_atom_site_label_4
_geom_torsion
_geom_torsion_site_symmetry_4
C4 N1 C1 O1 -178.7(9) .
C10 N1 C1 O1 3.4(14) .
C4 N1 C1 C2 1.6(9) .
C10 N1 C1 C2 -176.3(7) .
O1 C1 C2 C7 0.7(15) .
N1 C1 C2 C7 -179.7(8) .
O1 C1 C2 C3 177.1(10) .
N1 C1 C2 C3 -3.2(9) .
C7 C2 C3 C4 179.7(9) .
C1 C2 C3 C4 3.6(9) .
C7 C2 C3 S1 -4.0(18) .
C1 C2 C3 S1 179.9(8) .
C6 S1 C3 C2 -177.2(11) .
C6 S1 C3 C4 -0.9(6) .
C1 N1 C4 C5 178.7(9) .
C10 N1 C4 C5 -3.4(15) .
C1 N1 C4 C3 0.6(10) .
C10 N1 C4 C3 178.5(7) .
C2 C3 C4 N1 -2.7(10) .
S1 C3 C4 N1 179.8(5) .
C2 C3 C4 C5 178.8(7) .
S1 C3 C4 C5 1.2(9) .
N1 C4 C5 C6 -178.9(9) .
C3 C4 C5 C6 -0.9(10) .
C4 C5 C6 C6 179.1(10) 3_656
C4 C5 C6 S1 0.1(9) .
C3 S1 C6 C5 0.5(6) .
C3 S1 C6 C6 -178.6(8) 3_656
C3 C2 C7 C8 -175.9(9) .
C1 C2 C7 C8 -0.3(14) .
C3 C2 C7 C9 6.5(15) .
C1 C2 C7 C9 -178.0(8) .
C4 N1 C10 C11 -66.9(10) .
C1 N1 C10 C11 110.7(9) .
N1 C10 C11 C12 -54.0(9) .
C10 C11 C12 C13 -173.7(7) .
C11 C12 C13 C14 -175.9(7) .
C12 C13 C14 C15 176.3(7) .
